data_2023520
loop_
_publ_author_name
'Marimuthu, Sathish'
'Balakrishnan, Thangavelu'
'Percino, M. Judith'
'Venkatesan, Perumal'

_publ_section_title
;
 Synthesis and crystal structure of catena-poly[[bis(nitrato-\k2
 O,O&#x2032;)strontium(II)]-di-\m-L-histidine-\k3 O,O&#x2032;:O;\k2
 O:O&#x2032;]
;
_journal_coeditor_code HB8141
_journal_issue 7
_journal_name_full 'Acta Crystallographica Section E Crystallographic Communications'
_journal_paper_doi 10.1107/S2056989025004694
_journal_volume 81
_journal_year 2025
_chemical_formula_iupac '[Sr (N1 O3)2 (C6 H9 N3 O2)2]'
_chemical_formula_moiety 'C12 H18 N8 O10 Sr'
_chemical_formula_sum 'C12 H18 N8 O10 Sr'
_chemical_formula_weight 521.96
_chemical_name_systematic
<i>catena</i>-Poly[[bis(nitrato-\k^2^<i>O</i>,<i>O</i>')strontium(II)]-di-\m-<i>L</i>-histidine-\k^3^<i>O</i>,<i>O</i>':<i>O</i>;\k^2^<i>O</i>:<i>O</i>']
_space_group_crystal_system monoclinic
_space_group_IT_number 5
_space_group_name_Hall 'C 2y'
_space_group_name_H-M_alt 'C 1 2 1'
_atom_sites_solution_hydrogens mixed
_atom_sites_solution_primary dual
_audit_creation_method SHELXL-2018/3
_cell_angle_alpha 90
_cell_angle_beta 105.6950(10)
_cell_angle_gamma 90
_cell_formula_units_Z 2
_cell_length_a 24.9533(7)
_cell_length_b 4.65750(10)
_cell_length_c 8.1543(2)
_cell_measurement_reflns_used 9983
_cell_measurement_temperature 298(2)
_cell_measurement_theta_max 27.10
_cell_measurement_theta_min 3.39
_cell_volume 912.36(4)
_computing_cell_refinement
;
SAINT (Bruker, 2021)
;
_computing_data_collection
;
APEX4 (Bruker, 2021)
;
_computing_data_reduction
;
SAINT (Bruker, 2021)
;
_computing_molecular_graphics
;
ORTEP-3 for Windows (Farrugia, 2012)
;
_computing_publication_material
;
Mercury (Macrae <i>et al.</i>,  2020)
;
_computing_structure_refinement
;
<i>SHELXL2018/3</i> (Sheldrick, 2015b)
;
_computing_structure_solution
;
<i>SHELXT2014/5</i> (Sheldrick, 2015a)
;
_diffrn_ambient_temperature 298(2)
_diffrn_measured_fraction_theta_full 0.990
_diffrn_measured_fraction_theta_max 0.992
_diffrn_measurement_device_type 'Bruker D8 VENTURE diffractometer with PHOTON II detector'
_diffrn_measurement_method '\w and \f scan'
_diffrn_radiation_monochromator graphite
_diffrn_radiation_type MoK\a
_diffrn_radiation_wavelength 0.71073
_diffrn_reflns_av_R_equivalents 0.0274
_diffrn_reflns_av_unetI/netI 0.0284
_diffrn_reflns_limit_h_max 31
_diffrn_reflns_limit_h_min -31
_diffrn_reflns_limit_k_max 5
_diffrn_reflns_limit_k_min -5
_diffrn_reflns_limit_l_max 10
_diffrn_reflns_limit_l_min -10
_diffrn_reflns_number 9589
_diffrn_reflns_theta_full 25.242
_diffrn_reflns_theta_max 27.102
_diffrn_reflns_theta_min 3.392
_diffrn_source 'fine-focus sealed tube'
_exptl_absorpt_coefficient_mu 3.032
_exptl_absorpt_correction_T_max 0.7989
_exptl_absorpt_correction_T_min 0.5926
_exptl_absorpt_correction_type multi-scan
_exptl_absorpt_process_details
;
(SADABS; Krause <i>et al.</i>,  2015)
;
_exptl_crystal_colour colourless
_exptl_crystal_density_diffrn 1.900
_exptl_crystal_description plate
_exptl_crystal_F_000 528
_exptl_crystal_size_max 0.197
_exptl_crystal_size_mid 0.113
_exptl_crystal_size_min 0.019
_refine_diff_density_max 0.355
_refine_diff_density_min -0.191
_refine_ls_abs_structure_details
;
 Refined as an inversion twin.
;
_refine_ls_abs_structure_Flack 0.037(8)
_refine_ls_extinction_method none
_refine_ls_goodness_of_fit_ref 1.130
_refine_ls_hydrogen_treatment mixed
_refine_ls_matrix_type full
_refine_ls_number_parameters 158
_refine_ls_number_reflns 1859
_refine_ls_number_restraints 7
_refine_ls_restrained_S_all 1.129
_refine_ls_R_factor_all 0.0161
_refine_ls_R_factor_gt 0.0161
_refine_ls_shift/su_max 0.001
_refine_ls_shift/su_mean 0.000
_refine_ls_structure_factor_coef Fsqd
_refine_ls_weighting_details 'w=1/[\s^2^(Fo^2^)+(0.0202P)^2^+0.2576P] where P=(Fo^2^+2Fc^2^)/3'
_refine_ls_weighting_scheme calc
_refine_ls_wR_factor_gt 0.0451
_refine_ls_wR_factor_ref 0.0451
_reflns_number_gt 1859
_reflns_number_total 1859
_reflns_threshold_expression 'I > 2\s(I)'
_cod_data_source_file hb8141.cif
_cod_data_source_block I
_cod_original_sg_symbol_H-M 'C 2'
_cod_database_code 2023520
_shelx_space_group_comment
;
The symmetry employed for this shelxl refinement is uniquely defined
by the following loop, which should always be used as a source of
symmetry information in preference to the above space-group names.
They are only intended as comments.
;
_shelx_estimated_absorpt_t_min 0.587
_shelx_estimated_absorpt_t_max 0.945

loop_
_space_group_symop_operation_xyz
'x, y, z'
'-x, y, -z'
'x+1/2, y+1/2, z'
'-x+1/2, y+1/2, -z'

loop_
_atom_site_type_symbol
_atom_site_label
_atom_site_fract_x
_atom_site_fract_y
_atom_site_fract_z
_atom_site_U_iso_or_equiv
_atom_site_adp_type
_atom_site_calc_flag
_atom_site_occupancy
_atom_site_disorder_assembly
_atom_site_disorder_group
Sr Sr1 0.500000 0.90071(5) 1.000000 0.01832(9) Uani d 1 . .
C C1 0.27741(10) 0.8961(15) 0.2136(3) 0.0323(5) Uani d 1 . .
H H1 0.271782 1.046398 0.135723 0.039 Uiso calc 1 . .
C C2 0.26207(12) 0.5153(7) 0.3481(4) 0.0297(6) Uani d 1 . .
H H2 0.245095 0.357124 0.382380 0.036 Uiso calc 1 . .
C C3 0.31540(11) 0.6064(6) 0.4157(3) 0.0234(5) Uani d 1 . .
C C4 0.35847(11) 0.4845(7) 0.5642(3) 0.0288(7) Uani d 1 . .
H H4A 0.345129 0.301837 0.594645 0.035 Uiso calc 1 . .
H H4B 0.362698 0.612670 0.660601 0.035 Uiso calc 1 . .
C C5 0.41568(10) 0.4382(8) 0.5331(3) 0.0206(6) Uani d 1 . .
H H5 0.430841 0.625543 0.513984 0.025 Uiso calc 1 . .
C C6 0.45482(10) 0.3017(6) 0.6917(3) 0.0210(5) Uani d 1 . .
O O1 0.47792(9) 0.0682(5) 0.6740(3) 0.0305(5) Uani d 1 . .
O O2 0.46051(8) 0.4284(9) 0.8299(2) 0.0312(5) Uani d 1 . .
O O3 0.42251(9) 0.6821(6) 1.1355(3) 0.0404(6) Uani d 1 . .
O O4 0.33890(11) 0.5834(8) 0.9953(4) 0.0652(9) Uani d 1 . .
O O5 0.38281(11) 0.9385(10) 0.9198(3) 0.0528(9) Uani d 1 . .
N N1 0.41140(9) 0.2554(5) 0.3799(3) 0.0221(4) Uani d 1 . .
N N2 0.23858(10) 0.7020(6) 0.2203(3) 0.0312(5) Uani d 1 . .
N N3 0.32485(9) 0.8489(5) 0.3311(3) 0.0287(7) Uani d 1 . .
N N4 0.38007(10) 0.7320(6) 1.0161(3) 0.0291(5) Uani d 1 . .
H H1A 0.4028(12) 0.357(7) 0.286(3) 0.040(10) Uiso d 1 . .
H H1C 0.4414(10) 0.165(8) 0.386(5) 0.043(11) Uiso d 1 . .
H H1B 0.3835(11) 0.127(6) 0.364(4) 0.035(10) Uiso d 1 . .
H H2A 0.198(2) 0.692(12) 0.154(6) 0.070(15) Uiso d 1 . .

loop_
_atom_site_aniso_label
_atom_site_aniso_U_11
_atom_site_aniso_U_22
_atom_site_aniso_U_33
_atom_site_aniso_U_12
_atom_site_aniso_U_13
_atom_site_aniso_U_23
Sr1 0.01760(13) 0.02030(14) 0.01563(13) 0.000 0.00204(9) 0.000
C1 0.0333(12) 0.0333(13) 0.0270(11) 0.012(2) 0.0027(9) 0.006(2)
C2 0.0239(12) 0.0333(13) 0.0314(14) 0.0004(11) 0.0064(11) -0.0006(12)
C3 0.0196(12) 0.0270(12) 0.0225(12) 0.0061(10) 0.0040(10) -0.0031(10)
C4 0.0234(12) 0.042(2) 0.0199(11) 0.0091(10) 0.0041(10) 0.0014(10)
C5 0.0199(9) 0.0204(19) 0.0189(10) 0.0010(11) 0.0011(8) 0.0008(11)
C6 0.0164(11) 0.0236(11) 0.0214(12) -0.0021(8) 0.0020(9) 0.0037(9)
O1 0.0322(10) 0.0312(12) 0.0257(10) 0.0112(9) 0.0037(8) 0.0065(8)
O2 0.0321(8) 0.0347(14) 0.0203(8) -0.0028(12) -0.0041(6) -0.0038(12)
O3 0.0265(10) 0.0620(16) 0.0309(11) -0.0031(10) 0.0049(9) 0.0114(11)
O4 0.0360(13) 0.087(2) 0.077(2) -0.0342(15) 0.0238(14) -0.0464(18)
O5 0.0569(14) 0.054(2) 0.0441(12) 0.0125(17) 0.0086(10) 0.0157(17)
N1 0.0214(10) 0.0264(12) 0.0174(10) 0.0018(9) 0.0034(8) 0.0017(9)
N2 0.0204(11) 0.0402(14) 0.0280(12) 0.0057(10) -0.0018(9) -0.0051(11)
N3 0.0263(10) 0.028(2) 0.0284(11) 0.0007(9) 0.0024(8) -0.0024(9)
N4 0.0232(11) 0.0348(15) 0.0283(12) 0.0002(10) 0.0050(10) -0.0090(11)

loop_
_atom_type_symbol
_atom_type_description
_atom_type_scat_dispersion_real
_atom_type_scat_dispersion_imag
_atom_type_scat_source
C C 0.0033 0.0016 'International Tables Vol C Tables 4.2.6.8 and 6.1.1.4'
H H 0.0000 0.0000 'International Tables Vol C Tables 4.2.6.8 and 6.1.1.4'
O O 0.0106 0.0060 'International Tables Vol C Tables 4.2.6.8 and 6.1.1.4'
Sr Sr -1.5307 3.2498 'International Tables Vol C Tables 4.2.6.8 and 6.1.1.4'
N N 0.0061 0.0033 'International Tables Vol C Tables 4.2.6.8 and 6.1.1.4'

loop_
_geom_angle_atom_site_label_1
_geom_angle_atom_site_label_2
_geom_angle_atom_site_label_3
_geom_angle_site_symmetry_1
_geom_angle_site_symmetry_3
_geom_angle
_geom_angle_publ_flag
O2 Sr1 O2 2_657 . 67.44(12) ?
O2 Sr1 O3 2_657 2_657 72.05(7) ?
O2 Sr1 O3 . 2_657 71.04(7) ?
O2 Sr1 O3 2_657 . 71.04(7) ?
O2 Sr1 O3 . . 72.05(7) ?
O3 Sr1 O3 2_657 . 135.25(13) ?
O2 Sr1 O1 2_657 1_565 135.21(7) ?
O2 Sr1 O1 . 1_565 76.97(8) ?
O3 Sr1 O1 2_657 1_565 71.26(7) ?
O3 Sr1 O1 . 1_565 122.88(6) ?
O2 Sr1 O1 2_657 2_667 76.97(8) ?
O2 Sr1 O1 . 2_667 135.21(7) ?
O3 Sr1 O1 2_657 2_667 122.88(6) ?
O3 Sr1 O1 . 2_667 71.26(7) ?
O1 Sr1 O1 1_565 2_667 146.16(10) ?
O2 Sr1 O5 2_657 . 112.88(10) ?
O2 Sr1 O5 . . 73.43(11) ?
O3 Sr1 O5 2_657 . 138.34(8) ?
O3 Sr1 O5 . . 45.60(9) ?
O1 Sr1 O5 1_565 . 80.21(7) ?
O1 Sr1 O5 2_667 . 97.68(8) ?
O2 Sr1 O5 2_657 2_657 73.43(10) ?
O2 Sr1 O5 . 2_657 112.88(10) ?
O3 Sr1 O5 2_657 2_657 45.60(9) ?
O3 Sr1 O5 . 2_657 138.34(8) ?
O1 Sr1 O5 1_565 2_657 97.68(8) ?
O1 Sr1 O5 2_667 2_657 80.21(7) ?
O5 Sr1 O5 . 2_657 172.85(19) ?
O2 Sr1 O2 2_657 2_667 115.42(6) ?
O2 Sr1 O2 . 2_667 177.14(9) ?
O3 Sr1 O2 2_657 2_667 109.54(7) ?
O3 Sr1 O2 . 2_667 108.60(7) ?
O1 Sr1 O2 1_565 2_667 100.50(7) ?
O1 Sr1 O2 2_667 2_667 47.01(7) ?
O5 Sr1 O2 . 2_667 104.94(10) ?
O5 Sr1 O2 2_657 2_667 68.60(10) ?
O2 Sr1 O2 2_657 1_565 177.14(10) ?
O2 Sr1 O2 . 1_565 115.42(6) ?
O3 Sr1 O2 2_657 1_565 108.61(7) ?
O3 Sr1 O2 . 1_565 109.54(7) ?
O1 Sr1 O2 1_565 1_565 47.01(7) ?
O1 Sr1 O2 2_667 1_565 100.50(7) ?
O5 Sr1 O2 . 1_565 68.60(10) ?
O5 Sr1 O2 2_657 1_565 104.94(10) ?
O2 Sr1 O2 2_667 1_565 61.72(10) ?
N3 C1 N2 . . 112.0(4) ?
N3 C1 H1 . . 124.0 ?
N2 C1 H1 . . 124.0 ?
N2 C2 C3 . . 106.4(3) ?
N2 C2 H2 . . 126.8 ?
C3 C2 H2 . . 126.8 ?
C2 C3 N3 . . 109.5(2) ?
C2 C3 C4 . . 128.2(3) ?
N3 C3 C4 . . 122.3(2) ?
C3 C4 C5 . . 114.6(2) ?
C3 C4 H4A . . 108.6 ?
C5 C4 H4A . . 108.6 ?
C3 C4 H4B . . 108.6 ?
C5 C4 H4B . . 108.6 ?
H4A C4 H4B . . 107.6 ?
N1 C5 C4 . . 111.1(2) ?
N1 C5 C6 . . 110.8(3) ?
C4 C5 C6 . . 109.2(2) ?
N1 C5 H5 . . 108.6 ?
C4 C5 H5 . . 108.6 ?
C6 C5 H5 . . 108.6 ?
O2 C6 O1 . . 124.7(3) ?
O2 C6 C5 . . 117.3(3) ?
O1 C6 C5 . . 118.0(2) ?
O2 C6 Sr1 . 1_545 67.8(2) ?
O1 C6 Sr1 . 1_545 59.51(14) ?
C5 C6 Sr1 . 1_545 161.20(19) ?
C6 O1 Sr1 . 1_545 96.65(16) ?
C6 O2 Sr1 . . 143.5(2) ?
C6 O2 Sr1 . 1_545 88.4(2) ?
Sr1 O2 Sr1 . 1_545 115.42(6) y
N4 O3 Sr1 . . 99.34(17) ?
N4 O5 Sr1 . . 92.04(19) ?
C5 N1 H1A . . 112(3) ?
C5 N1 H1C . . 112(3) ?
H1A N1 H1C . . 109(3) ?
C5 N1 H1B . . 112(2) ?
H1A N1 H1B . . 104(2) ?
H1C N1 H1B . . 108(3) ?
C1 N2 C2 . . 107.2(2) ?
C1 N2 H2A . . 130(3) ?
C2 N2 H2A . . 123(3) ?
C1 N3 C3 . . 104.9(3) ?
O4 N4 O3 . . 120.7(3) ?
O4 N4 O5 . . 122.5(3) ?
O3 N4 O5 . . 116.8(3) ?
O4 N4 Sr1 . . 157.1(2) ?
O3 N4 Sr1 . . 57.43(14) ?
O5 N4 Sr1 . . 64.34(16) ?

loop_
_geom_bond_atom_site_label_1
_geom_bond_atom_site_label_2
_geom_bond_site_symmetry_2
_geom_bond_distance
_geom_bond_publ_flag
Sr1 O2 2_657 2.645(4) ?
Sr1 O2 . 2.645(4) y
Sr1 O3 2_657 2.674(2) ?
Sr1 O3 . 2.674(2) y
Sr1 O1 1_565 2.681(2) y
Sr1 O1 2_667 2.681(2) ?
Sr1 O5 . 2.824(3) y
Sr1 O5 2_657 2.824(3) ?
Sr1 O2 2_667 2.863(4) y
Sr1 O2 1_565 2.863(4) ?
C1 N3 . 1.325(3) ?
C1 N2 . 1.337(6) ?
C1 H1 . 0.9300 ?
C2 N2 . 1.362(4) ?
C2 C3 . 1.363(4) ?
C2 H2 . 0.9300 ?
C3 N3 . 1.376(4) ?
C3 C4 . 1.497(4) ?
C4 C5 . 1.531(3) ?
C4 H4A . 0.9700 ?
C4 H4B . 0.9700 ?
C5 N1 . 1.492(4) ?
C5 C6 . 1.532(3) ?
C5 H5 . 0.9800 ?
C6 O2 . 1.245(4) y
C6 O1 . 1.257(4) y
O3 N4 . 1.251(3) ?
O4 N4 . 1.212(4) ?
O5 N4 . 1.256(5) ?
N1 H1A . 0.878(19) ?
N1 H1C . 0.85(2) ?
N1 H1B . 0.90(2) ?
N2 H2A . 1.00(5) ?

loop_
_geom_hbond_atom_site_label_D
_geom_hbond_atom_site_label_H
_geom_hbond_atom_site_label_A
_geom_hbond_site_symmetry_A
_geom_hbond_distance_DH
_geom_hbond_distance_HA
_geom_hbond_distance_DA
_geom_hbond_angle_DHA
_geom_hbond_publ_flag
N1 H1B N3 1_545 0.90(2) 1.92(2) 2.818(3) 179(3) yes
N1 H1C O3 1_544 0.85(2) 2.99(4) 3.387(4) 111(3) yes
N1 H1C O1 2_656 0.85(2) 2.24(2) 3.039(3) 156(3) yes
N2 H2A O4 4_556 1.00(5) 2.25(5) 2.854(3) 118(4) yes
N2 H2A O5 4_546 1.00(5) 2.28(5) 3.180(4) 148(4) yes
C4 H4B O5 . 0.97 2.54 3.507(5) 175 yes
C5 H5 O1 1_565 0.98 2.55 3.373(4) 142 yes

loop_
_geom_torsion_atom_site_label_1
_geom_torsion_atom_site_label_2
_geom_torsion_atom_site_label_3
_geom_torsion_atom_site_label_4
_geom_torsion_site_symmetry_1
_geom_torsion_site_symmetry_2
_geom_torsion_site_symmetry_3
_geom_torsion_site_symmetry_4
_geom_torsion
_geom_torsion_publ_flag
N2 C2 C3 N3 . . . . 0.4(3) ?
N2 C2 C3 C4 . . . . 177.2(3) ?
C2 C3 C4 C5 . . . . 132.6(3) ?
N3 C3 C4 C5 . . . . -51.0(4) ?
C3 C4 C5 N1 . . . . -55.2(4) y
C3 C4 C5 C6 . . . . -177.7(3) y
N1 C5 C6 O2 . . . . -177.5(2) y
C4 C5 C6 O2 . . . . -54.8(4) y
N1 C5 C6 O1 . . . . 1.1(3) ?
C4 C5 C6 O1 . . . . 123.8(3) ?
N1 C5 C6 Sr1 . . . 1_545 -76.2(6) ?
C4 C5 C6 Sr1 . . . 1_545 46.5(7) ?
O2 C6 O1 Sr1 . . . 1_545 19.8(3) ?
C5 C6 O1 Sr1 . . . 1_545 -158.6(2) ?
O1 C6 O2 Sr1 . . . . 114.7(4) ?
C5 C6 O2 Sr1 . . . . -66.8(4) ?
Sr1 C6 O2 Sr1 1_545 . . . 133.1(3) ?
O1 C6 O2 Sr1 . . . 1_545 -18.4(3) ?
C5 C6 O2 Sr1 . . . 1_545 160.1(2) ?
N3 C1 N2 C2 . . . . -0.7(4) ?
C3 C2 N2 C1 . . . . 0.2(4) ?
N2 C1 N3 C3 . . . . 0.9(4) ?
C2 C3 N3 C1 . . . . -0.7(3) ?
C4 C3 N3 C1 . . . . -177.8(3) ?
Sr1 O3 N4 O4 . . . . 153.1(2) ?
Sr1 O3 N4 O5 . . . . -26.0(3) ?
Sr1 O5 N4 O4 . . . . -154.9(3) ?
Sr1 O5 N4 O3 . . . . 24.2(3) ?
